data_7063657
loop_
_publ_author_name
'Moreno-Narv\'aez, Mar\'ia Esther'
'Arenaza-Corona, Antonino'
'Gonz\'alez-Sebasti\'an, Lucero'
'Ram\'irez, Teresa Apan'
'Ortega, Sim\'on Hern\'andez'
'Cruz-Navarro, J. Antonio'
'Al\'i-Torres, Jorge'
'Orjuela, Adri\'an L.'
'Reyes-Marquez, Viviana'
'Lomas-Romero, Leticia'
'Morales-Morales, David'

_publ_section_title
;
 Glycoconjugate Pd(ii) and Cu(ii) complexes of fluorinated N,O Schiff base
 ligands for targeted cancer therapy: synthesis, characterization and in
 vitro cytotoxic activity evaluation
;
_journal_issue 13
_journal_name_full 'New Journal of Chemistry'
_journal_page_first 5187
_journal_page_last 5199
_journal_paper_doi 10.1039/D4NJ05181E
_journal_volume 49
_journal_year 2025
_chemical_formula_sum 'C34 H30 F6 N2 O6 Pd'
_chemical_formula_weight 783.00
_space_group_crystal_system monoclinic
_space_group_IT_number 14
_space_group_name_Hall '-P 2ybc'
_space_group_name_H-M_alt 'P 1 21/c 1'
_atom_sites_solution_hydrogens mixed
_atom_sites_solution_primary direct
_atom_sites_solution_secondary difmap
_audit_creation_method SHELXL-2019/3
_audit_update_record
;
2024-11-21 deposited with the CCDC.	2025-02-12 downloaded from the CCDC.
;
_cell_angle_alpha 90
_cell_angle_beta 95.23(3)
_cell_angle_gamma 90
_cell_formula_units_Z 2
_cell_length_a 11.887(9)
_cell_length_b 13.769(12)
_cell_length_c 10.301(8)
_cell_measurement_reflns_used 5760
_cell_measurement_temperature 200(2)
_cell_measurement_theta_max 25.36
_cell_measurement_theta_min 2.48
_cell_volume 1679(2)
_computing_cell_refinement 'APEX3 v2018.2 (Bruker, 2018)'
_computing_data_collection 'APEX3 v2018.2 (Bruker, 2018)'
_computing_data_reduction 'SAINT V8.37A  (Bruker, 2018)'
_computing_molecular_graphics 'Ortep-3 Ver 2.02 L.J. Farrugia (1997) J. Appl. Cryst. 30, 565'
_computing_publication_material 'SHELXL-2018/3 (Sheldrick, 2015)'
_computing_structure_refinement 'SHELXL-2019/2 (Sheldrick, 2019)'
_computing_structure_solution 'SHELXS-2018 (Bruker, 2015)'
_diffrn_ambient_temperature 200(2)
_diffrn_detector_area_resol_mean 52.0833
_diffrn_measured_fraction_theta_full 0.970
_diffrn_measured_fraction_theta_max 0.965
_diffrn_measurement_device_type 'Bruker D8 Venture \k-geometry diffractometer 208039-01'
_diffrn_measurement_method \w-scans
_diffrn_radiation_type MoK\a
_diffrn_radiation_wavelength 0.71073
_diffrn_reflns_av_R_equivalents 0.0745
_diffrn_reflns_av_unetI/netI 0.0787
_diffrn_reflns_Laue_measured_fraction_full 0.970
_diffrn_reflns_Laue_measured_fraction_max 0.965
_diffrn_reflns_limit_h_max 14
_diffrn_reflns_limit_h_min -13
_diffrn_reflns_limit_k_max 16
_diffrn_reflns_limit_k_min -16
_diffrn_reflns_limit_l_max 11
_diffrn_reflns_limit_l_min -12
_diffrn_reflns_number 10649
_diffrn_reflns_point_group_measured_fraction_full 0.970
_diffrn_reflns_point_group_measured_fraction_max 0.965
_diffrn_reflns_theta_full 25.242
_diffrn_reflns_theta_max 25.401
_diffrn_reflns_theta_min 2.269
_diffrn_source 'micro-focus X-ray source'
_exptl_absorpt_coefficient_mu 0.633
_exptl_absorpt_correction_T_max 0.7452
_exptl_absorpt_correction_T_min 0.5619
_exptl_absorpt_correction_type multi-scan
_exptl_absorpt_process_details
; 
 SADABS 2016/2: Krause, L., Herbst-Irmer, R., Sheldrick G.M. & Stalke D., 
 J. Appl. Cryst. 48 (2015) 3-10 
;
_exptl_crystal_colour yellow
_exptl_crystal_density_diffrn 1.549
_exptl_crystal_description Prism
_exptl_crystal_F_000 792
_exptl_crystal_size_max 0.380
_exptl_crystal_size_mid 0.140
_exptl_crystal_size_min 0.080
_refine_diff_density_max 0.774
_refine_diff_density_min -0.737
_refine_diff_density_rms 0.142
_refine_ls_extinction_method none
_refine_ls_goodness_of_fit_ref 1.145
_refine_ls_hydrogen_treatment mixed
_refine_ls_matrix_type full
_refine_ls_number_parameters 228
_refine_ls_number_reflns 2987
_refine_ls_number_restraints 1
_refine_ls_restrained_S_all 1.145
_refine_ls_R_factor_all 0.1186
_refine_ls_R_factor_gt 0.0793
_refine_ls_shift/su_max 0.000
_refine_ls_shift/su_mean 0.000
_refine_ls_structure_factor_coef Fsqd
_refine_ls_weighting_details 'w=1/[\s^2^(Fo^2^)+(0.0020P)^2^+12.1026P] where P=(Fo^2^+2Fc^2^)/3'
_refine_ls_weighting_scheme calc
_refine_ls_wR_factor_gt 0.1399
_refine_ls_wR_factor_ref 0.1666
_reflns_Friedel_coverage 0.000
_reflns_number_gt 1993
_reflns_number_total 2987
_reflns_threshold_expression 'I > 2\s(I)'
_cod_data_source_file d4nj05181e2.cif
_cod_data_source_block Pd(L1)2
_cod_depositor_comments 'Adding full bibliography for 7063651--7063658.cif.'
_cod_original_sg_symbol_H-M 'P 21/c'
_cod_database_code 7063657
_shelx_shelxl_version_number 2019/3
_shelx_space_group_comment
; 
The symmetry employed for this shelxl refinement is uniquely defined 
by the following loop, which should always be used as a source of 
symmetry information in preference to the above space-group names. 
They are only intended as comments. 
;
_shelx_estimated_absorpt_t_min 0.795
_shelx_estimated_absorpt_t_max 0.951

loop_
_space_group_symop_operation_xyz
'x, y, z'
'-x, y+1/2, -z+1/2'
'-x, -y, -z'
'x, -y-1/2, z-1/2'

loop_
_atom_site_label
_atom_site_type_symbol
_atom_site_fract_x
_atom_site_fract_y
_atom_site_fract_z
_atom_site_U_iso_or_equiv
_atom_site_adp_type
_atom_site_occupancy
_atom_site_site_symmetry_order
_atom_site_calc_flag
_atom_site_refinement_flags_posn
_atom_site_refinement_flags_adp
_atom_site_refinement_flags_occupancy
_atom_site_disorder_assembly
_atom_site_disorder_group
Pd1 Pd 0.500000 0.500000 0.500000 0.0321(3) Uani 1 2 d S . P . .
F1 F 0.3829(4) 0.6113(4) 0.1444(7) 0.0865(19) Uani 1 1 d . . . . .
F2 F 0.4761(5) 0.6936(4) 0.2871(6) 0.091(2) Uani 1 1 d . . . . .
F3 F 0.4905(4) 0.7228(4) 0.0872(6) 0.0755(16) Uani 1 1 d . . . . .
O1 O 0.3591(4) 0.4341(4) 0.5306(4) 0.0402(13) Uani 1 1 d . . . . .
O2 O 0.0168(5) 0.2775(5) 0.4537(6) 0.0597(17) Uani 1 1 d D . . . .
H2 H -0.021(6) 0.263(6) 0.382(4) 0.072 Uiso 1 1 d D U . . .
N1 N 0.4858(5) 0.4660(4) 0.3091(6) 0.0358(14) Uani 1 1 d . . . . .
C1 C 0.3073(6) 0.3817(5) 0.3107(7) 0.0360(17) Uani 1 1 d . . . . .
C2 C 0.2890(6) 0.3921(5) 0.4428(7) 0.0348(17) Uani 1 1 d . . . . .
C3 C 0.1889(6) 0.3559(5) 0.4874(7) 0.0373(17) Uani 1 1 d . . . . .
H3 H 0.176187 0.362922 0.576662 0.045 Uiso 1 1 calc R U . . .
C4 C 0.1106(6) 0.3111(5) 0.4047(7) 0.0396(18) Uani 1 1 d . . . . .
C5 C 0.1267(6) 0.3005(6) 0.2711(8) 0.0430(19) Uani 1 1 d . . . . .
H5 H 0.071248 0.269550 0.213095 0.052 Uiso 1 1 calc R U . . .
C6 C 0.2226(6) 0.3353(5) 0.2279(7) 0.0422(19) Uani 1 1 d . . . . .
H6 H 0.233543 0.328369 0.138175 0.051 Uiso 1 1 calc R U . . .
C7 C 0.4029(6) 0.4166(5) 0.2555(7) 0.0407(18) Uani 1 1 d . . . . .
H7 H 0.406705 0.401623 0.165945 0.049 Uiso 1 1 calc R U . . .
C8 C 0.5760(6) 0.4938(6) 0.2324(6) 0.0359(16) Uani 1 1 d . . . . .
C9 C 0.5784(6) 0.5819(6) 0.1714(7) 0.0383(18) Uani 1 1 d . . . . .
C10 C 0.6718(7) 0.6093(6) 0.1094(8) 0.049(2) Uani 1 1 d . . . . .
H10 H 0.674527 0.671188 0.069085 0.058 Uiso 1 1 calc R U . . .
C11 C 0.7598(8) 0.5463(7) 0.1071(9) 0.060(2) Uani 1 1 d . . . . .
H11 H 0.824445 0.565602 0.065684 0.072 Uiso 1 1 calc R U . . .
C12 C 0.7583(7) 0.4558(7) 0.1628(9) 0.060(2) Uani 1 1 d . . . . .
H12 H 0.819358 0.411923 0.157158 0.072 Uiso 1 1 calc R U . . .
C13 C 0.6658(6) 0.4300(6) 0.2272(8) 0.048(2) Uani 1 1 d . . . . .
H13 H 0.663619 0.368217 0.268002 0.058 Uiso 1 1 calc R U . . .
C14 C 0.4835(7) 0.6518(6) 0.1723(9) 0.052(2) Uani 1 1 d . . . . .
O3 O -0.1425(5) 0.2311(5) 0.2571(7) 0.072(2) Uani 1 1 d . . . . .
C15 C -0.0801(10) 0.0754(8) 0.2164(16) 0.123(6) Uani 1 1 d . . . . .
H15A H -0.128371 0.019868 0.232972 0.184 Uiso 1 1 calc R U . . .
H15B H -0.027998 0.088027 0.293839 0.184 Uiso 1 1 calc R U . . .
H15C H -0.036794 0.060749 0.142228 0.184 Uiso 1 1 calc R U . . .
C16 C -0.1500(7) 0.1606(7) 0.1868(9) 0.056(2) Uani 1 1 d . . . . .
C17 C -0.2299(8) 0.1601(8) 0.0696(11) 0.082(3) Uani 1 1 d . . . . .
H17A H -0.258134 0.226137 0.052018 0.123 Uiso 1 1 calc R U . . .
H17B H -0.293371 0.117034 0.083357 0.123 Uiso 1 1 calc R U . . .
H17C H -0.191662 0.136892 -0.004791 0.123 Uiso 1 1 calc R U . . .

loop_
_atom_site_aniso_label
_atom_site_aniso_U_11
_atom_site_aniso_U_22
_atom_site_aniso_U_33
_atom_site_aniso_U_23
_atom_site_aniso_U_13
_atom_site_aniso_U_12
Pd1 0.0342(4) 0.0371(5) 0.0241(4) 0.0004(4) -0.0027(3) -0.0072(4)
F1 0.051(3) 0.071(4) 0.135(6) 0.028(4) -0.001(3) 0.000(3)
F2 0.119(5) 0.081(4) 0.074(4) -0.003(3) 0.014(4) 0.042(4)
F3 0.083(4) 0.062(4) 0.082(4) 0.037(3) 0.010(3) 0.004(3)
O1 0.043(3) 0.056(3) 0.022(3) -0.008(2) 0.002(2) -0.017(2)
O2 0.048(3) 0.090(5) 0.040(3) -0.010(3) 0.002(3) -0.034(3)
N1 0.042(3) 0.038(3) 0.027(3) -0.003(3) 0.003(3) -0.005(3)
C1 0.043(4) 0.041(4) 0.024(4) 0.006(3) 0.000(3) -0.006(3)
C2 0.044(4) 0.028(4) 0.031(4) 0.004(3) -0.005(3) -0.001(3)
C3 0.036(4) 0.050(5) 0.026(4) -0.003(3) 0.004(3) -0.010(3)
C4 0.042(4) 0.040(4) 0.037(4) 0.003(4) 0.006(3) -0.011(3)
C5 0.037(4) 0.048(5) 0.042(5) 0.005(4) -0.007(3) -0.014(4)
C6 0.055(5) 0.046(5) 0.025(4) -0.008(3) -0.004(3) -0.014(4)
C7 0.054(5) 0.038(4) 0.029(4) -0.007(3) -0.005(3) -0.008(4)
C8 0.045(4) 0.043(4) 0.019(3) -0.001(3) -0.002(3) -0.011(4)
C9 0.042(4) 0.043(5) 0.030(4) -0.003(3) 0.004(3) -0.016(3)
C10 0.056(5) 0.053(5) 0.037(5) 0.002(4) 0.006(4) -0.013(4)
C11 0.053(6) 0.076(7) 0.052(6) -0.002(5) 0.008(4) -0.019(5)
C12 0.045(5) 0.069(6) 0.067(6) 0.016(5) 0.010(4) 0.000(4)
C13 0.047(5) 0.045(5) 0.052(5) -0.004(4) 0.002(4) -0.001(4)
C14 0.061(6) 0.048(5) 0.048(5) 0.009(4) 0.005(4) -0.014(4)
O3 0.054(4) 0.076(5) 0.083(5) -0.020(4) -0.016(3) -0.008(3)
C15 0.103(10) 0.057(8) 0.195(17) -0.002(9) -0.054(10) -0.003(7)
C16 0.046(5) 0.059(6) 0.061(6) -0.007(5) 0.002(4) -0.021(4)
C17 0.064(7) 0.097(9) 0.083(8) -0.018(7) -0.003(6) -0.021(6)

loop_
_atom_type_symbol
_atom_type_description
_atom_type_scat_dispersion_real
_atom_type_scat_dispersion_imag
_atom_type_scat_source
C C 0.0033 0.0016 'International Tables Vol C Tables 4.2.6.8 and 6.1.1.4'
H H 0.0000 0.0000 'International Tables Vol C Tables 4.2.6.8 and 6.1.1.4'
N N 0.0061 0.0033 'International Tables Vol C Tables 4.2.6.8 and 6.1.1.4'
O O 0.0106 0.0060 'International Tables Vol C Tables 4.2.6.8 and 6.1.1.4'
F F 0.0171 0.0103 'International Tables Vol C Tables 4.2.6.8 and 6.1.1.4'
Pd Pd -0.9988 1.0072 'International Tables Vol C Tables 4.2.6.8 and 6.1.1.4'

loop_
_geom_angle_atom_site_label_1
_geom_angle_atom_site_label_2
_geom_angle_atom_site_label_3
_geom_angle
_geom_angle_site_symmetry_1
_geom_angle_site_symmetry_3
_geom_angle_publ_flag
O1 Pd1 O1 180.0 . 3_666 ?
O1 Pd1 N1 93.0(2) . . ?
O1 Pd1 N1 87.0(2) 3_666 . ?
O1 Pd1 N1 87.0(2) . 3_666 ?
O1 Pd1 N1 93.0(2) 3_666 3_666 ?
N1 Pd1 N1 180.0 . 3_666 ?
C2 O1 Pd1 126.5(5) . . ?
C4 O2 H2 98(6) . . ?
C7 N1 C8 119.1(6) . . ?
C7 N1 Pd1 122.5(5) . . ?
C8 N1 Pd1 118.2(4) . . ?
C7 C1 C2 124.1(6) . . ?
C7 C1 C6 118.1(7) . . ?
C2 C1 C6 117.8(7) . . ?
O1 C2 C1 124.8(7) . . ?
O1 C2 C3 115.8(6) . . ?
C1 C2 C3 119.4(6) . . ?
C4 C3 C2 120.7(7) . . ?
C4 C3 H3 119.7 . . ?
C2 C3 H3 119.7 . . ?
O2 C4 C3 117.8(7) . . ?
O2 C4 C5 121.3(6) . . ?
C3 C4 C5 120.9(7) . . ?
C6 C5 C4 118.6(7) . . ?
C6 C5 H5 120.7 . . ?
C4 C5 H5 120.7 . . ?
C5 C6 C1 122.6(7) . . ?
C5 C6 H6 118.7 . . ?
C1 C6 H6 118.7 . . ?
N1 C7 C1 128.9(7) . . ?
N1 C7 H7 115.5 . . ?
C1 C7 H7 115.5 . . ?
C9 C8 C13 119.8(7) . . ?
C9 C8 N1 122.4(7) . . ?
C13 C8 N1 117.8(7) . . ?
C8 C9 C10 120.3(8) . . ?
C8 C9 C14 121.7(7) . . ?
C10 C9 C14 117.9(7) . . ?
C11 C10 C9 119.0(8) . . ?
C11 C10 H10 120.5 . . ?
C9 C10 H10 120.5 . . ?
C10 C11 C12 122.1(8) . . ?
C10 C11 H11 118.9 . . ?
C12 C11 H11 118.9 . . ?
C11 C12 C13 118.4(9) . . ?
C11 C12 H12 120.8 . . ?
C13 C12 H12 120.8 . . ?
C12 C13 C8 120.3(8) . . ?
C12 C13 H13 119.9 . . ?
C8 C13 H13 119.9 . . ?
F3 C14 F2 106.5(7) . . ?
F3 C14 F1 106.1(7) . . ?
F2 C14 F1 104.1(7) . . ?
F3 C14 C9 112.5(7) . . ?
F2 C14 C9 113.6(7) . . ?
F1 C14 C9 113.3(7) . . ?
C16 C15 H15A 109.5 . . ?
C16 C15 H15B 109.5 . . ?
H15A C15 H15B 109.5 . . ?
C16 C15 H15C 109.5 . . ?
H15A C15 H15C 109.5 . . ?
H15B C15 H15C 109.5 . . ?
O3 C16 C15 120.9(9) . . ?
O3 C16 C17 120.2(9) . . ?
C15 C16 C17 118.9(10) . . ?
C16 C17 H17A 109.5 . . ?
C16 C17 H17B 109.5 . . ?
H17A C17 H17B 109.5 . . ?
C16 C17 H17C 109.5 . . ?
H17A C17 H17C 109.5 . . ?
H17B C17 H17C 109.5 . . ?

loop_
_geom_bond_atom_site_label_1
_geom_bond_atom_site_label_2
_geom_bond_distance
_geom_bond_site_symmetry_2
_geom_bond_publ_flag
Pd1 O1 1.956(5) . ?
Pd1 O1 1.956(5) 3_666 ?
Pd1 N1 2.014(6) . ?
Pd1 N1 2.014(6) 3_666 ?
F1 C14 1.327(9) . ?
F2 C14 1.325(10) . ?
F3 C14 1.321(9) . ?
O1 C2 1.307(8) . ?
O2 C4 1.348(9) . ?
O2 H2 0.850(10) . ?
N1 C7 1.280(9) . ?
N1 C8 1.441(9) . ?
C1 C7 1.401(10) . ?
C1 C2 1.405(10) . ?
C1 C6 1.411(9) . ?
C2 C3 1.406(10) . ?
C3 C4 1.353(10) . ?
C3 H3 0.9500 . ?
C4 C5 1.413(10) . ?
C5 C6 1.349(10) . ?
C5 H5 0.9500 . ?
C6 H6 0.9500 . ?
C7 H7 0.9500 . ?
C8 C9 1.366(10) . ?
C8 C13 1.388(10) . ?
C9 C10 1.384(10) . ?
C9 C14 1.484(11) . ?
C10 C11 1.361(12) . ?
C10 H10 0.9500 . ?
C11 C12 1.373(12) . ?
C11 H11 0.9500 . ?
C12 C13 1.381(11) . ?
C12 H12 0.9500 . ?
C13 H13 0.9500 . ?
O3 C16 1.210(10) . ?
C15 C16 1.454(13) . ?
C15 H15A 0.9800 . ?
C15 H15B 0.9800 . ?
C15 H15C 0.9800 . ?
C16 C17 1.467(13) . ?
C17 H17A 0.9800 . ?
C17 H17B 0.9800 . ?
C17 H17C 0.9800 . ?

loop_
_geom_hbond_atom_site_label_D
_geom_hbond_atom_site_label_H
_geom_hbond_atom_site_label_A
_geom_hbond_distance_DH
_geom_hbond_distance_HA
_geom_hbond_distance_DA
_geom_hbond_angle_DHA
_geom_hbond_site_symmetry_A
_geom_hbond_publ_flag
O2 H2 O3 0.850(10) 1.90(3) 2.719(8) 162(9) . yes
